data_7160836
loop_
_publ_author_name
'Sk, Eman Ali'
'Khan, Abu Taleb'

_publ_section_title
;
 Reactivity study of 4-hydroxy-2<i>H</i>-chromene-2-thiones with
 symmetrical 1,4-acetylene dicarboxylates and methyl propiolate using
 ytterbium(III) triflate as catalyst: stereoselective synthesis of
 substituted fumarate and (<i>Z</i>) acrylate derivatives.
;
_journal_issue 45
_journal_name_full 'Organic &amp; biomolecular chemistry'
_journal_page_first 10336
_journal_page_last 10344
_journal_paper_doi 10.1039/d5ob01518a
_journal_volume 23
_journal_year 2025
_chemical_formula_moiety 'C18 H18 O6 S'
_chemical_formula_sum 'C18 H18 O6 S'
_chemical_formula_weight 362.38
_space_group_crystal_system monoclinic
_space_group_IT_number 14
_space_group_name_Hall '-P 2ybc'
_space_group_name_H-M_alt 'P 1 21/c 1'
_atom_sites_solution_hydrogens geom
_audit_creation_method SHELXL-2019/1
_audit_update_record
;
2024-10-12 deposited with the CCDC.	2025-10-17 downloaded from the CCDC.
;
_cell_angle_alpha 90
_cell_angle_beta 97.560(2)
_cell_angle_gamma 90
_cell_formula_units_Z 4
_cell_length_a 9.2431(5)
_cell_length_b 7.5910(4)
_cell_length_c 26.1848(15)
_cell_measurement_reflns_used 9289
_cell_measurement_temperature 295(2)
_cell_measurement_theta_max 25.01
_cell_measurement_theta_min 2.80
_cell_volume 1821.27(17)
_computing_cell_refinement 'Bruker SAINT'
_computing_data_collection 'Bruker APEX2'
_computing_data_reduction 'Bruker SAINT'
_computing_molecular_graphics 'Bruker SHELXTL'
_computing_publication_material 'Bruker SHELXTL'
_computing_structure_refinement 'SHELXL-2019/1 (Sheldrick, 2019)'
_computing_structure_solution 'SHELXS-97 (Sheldrick 2008)'
_diffrn_ambient_temperature 295(2)
_diffrn_measured_fraction_theta_full 0.996
_diffrn_measured_fraction_theta_max 0.996
_diffrn_measurement_device_type 'Bruker APEX-II CCD'
_diffrn_measurement_method '\f and \w scans'
_diffrn_radiation_type MoK\a
_diffrn_radiation_wavelength 0.71073
_diffrn_reflns_av_R_equivalents 0.0288
_diffrn_reflns_av_unetI/netI 0.0147
_diffrn_reflns_Laue_measured_fraction_full 0.996
_diffrn_reflns_Laue_measured_fraction_max 0.996
_diffrn_reflns_limit_h_max 10
_diffrn_reflns_limit_h_min -10
_diffrn_reflns_limit_k_max 9
_diffrn_reflns_limit_k_min -9
_diffrn_reflns_limit_l_max 31
_diffrn_reflns_limit_l_min -31
_diffrn_reflns_number 40579
_diffrn_reflns_point_group_measured_fraction_full 0.996
_diffrn_reflns_point_group_measured_fraction_max 0.996
_diffrn_reflns_theta_full 24.997
_diffrn_reflns_theta_max 24.997
_diffrn_reflns_theta_min 2.547
_exptl_absorpt_coefficient_mu 0.208
_exptl_crystal_colour white
_exptl_crystal_density_diffrn 1.322
_exptl_crystal_description block
_exptl_crystal_F_000 760
_exptl_crystal_size_max 1
_exptl_crystal_size_mid 0.8
_exptl_crystal_size_min 0.6
_refine_diff_density_max 0.300
_refine_diff_density_min -0.250
_refine_diff_density_rms 0.038
_refine_ls_extinction_method none
_refine_ls_goodness_of_fit_ref 1.322
_refine_ls_hydrogen_treatment constr
_refine_ls_matrix_type full
_refine_ls_number_parameters 229
_refine_ls_number_reflns 3178
_refine_ls_number_restraints 0
_refine_ls_restrained_S_all 1.322
_refine_ls_R_factor_all 0.0609
_refine_ls_R_factor_gt 0.0502
_refine_ls_shift/su_max 0.012
_refine_ls_shift/su_mean 0.001
_refine_ls_structure_factor_coef Fsqd
_refine_ls_weighting_details 'w=1/[\s^2^(Fo^2^)+(0.1000P)^2^+0.3003P] where P=(Fo^2^+2Fc^2^)/3'
_refine_ls_weighting_scheme calc
_refine_ls_wR_factor_gt 0.1720
_refine_ls_wR_factor_ref 0.1884
_reflns_Friedel_coverage 0.000
_reflns_number_gt 2709
_reflns_number_total 3178
_reflns_threshold_expression 'I > 2\s(I)'
_cod_data_source_file d5ob01518a2.cif
_cod_data_source_block 1ATKES5P_0m_a
_cod_depositor_comments 'Adding full bibliography for 7160834--7160836.cif.'
_cod_original_sg_symbol_H-M 'P 21/c'
_cod_database_code 7160836
_shelx_shelxl_version_number 2019/1
_shelx_space_group_comment
;
The symmetry employed for this shelxl refinement is uniquely defined
by the following loop, which should always be used as a source of
symmetry information in preference to the above space-group names.
They are only intended as comments.
;

loop_
_space_group_symop_operation_xyz
'x, y, z'
'-x, y+1/2, -z+1/2'
'-x, -y, -z'
'x, -y-1/2, z-1/2'

loop_
_atom_site_label
_atom_site_type_symbol
_atom_site_fract_x
_atom_site_fract_y
_atom_site_fract_z
_atom_site_U_iso_or_equiv
_atom_site_adp_type
_atom_site_occupancy
_atom_site_site_symmetry_order
_atom_site_calc_flag
_atom_site_refinement_flags_posn
_atom_site_refinement_flags_adp
_atom_site_refinement_flags_occupancy
_atom_site_disorder_assembly
_atom_site_disorder_group
S1 S 0.30031(7) 0.12972(10) 0.34703(2) 0.0613(3) Uani 1 1 d . . . . .
O1 O 0.45679(19) 0.4040(2) 0.37681(6) 0.0526(5) Uani 1 1 d . . . . .
O3 O 0.60975(19) 0.1281(3) 0.32192(7) 0.0693(6) Uani 1 1 d . . . . .
O5 O 0.0620(2) 0.1811(3) 0.18904(7) 0.0672(5) Uani 1 1 d . . . . .
O6 O 0.0514(2) 0.0909(4) 0.26971(8) 0.0824(7) Uani 1 1 d . . . . .
O2 O 0.6397(3) 0.1999(3) 0.51405(7) 0.0829(7) Uani 1 1 d . . . . .
O4 O 0.5652(2) 0.2808(4) 0.24953(10) 0.1019(9) Uani 1 1 d . . . . .
C11 C 0.3642(3) 0.1807(3) 0.28845(9) 0.0483(6) Uani 1 1 d . . . . .
C5 C 0.5559(3) 0.5022(3) 0.40883(9) 0.0496(6) Uani 1 1 d . . . . .
C4 C 0.6224(3) 0.4381(3) 0.45565(9) 0.0494(6) Uani 1 1 d . . . . .
C15 C 0.2770(3) 0.1820(4) 0.24399(9) 0.0546(6) Uani 1 1 d . . . . .
H15 H 0.319233 0.207505 0.214514 0.066 Uiso 1 1 calc R U . . .
C12 C 0.5242(3) 0.2049(4) 0.28472(10) 0.0578(6) Uani 1 1 d . . . . .
C16 C 0.1182(3) 0.1465(4) 0.23726(10) 0.0561(6) Uani 1 1 d . . . . .
C3 C 0.5844(3) 0.2621(3) 0.47299(9) 0.0559(6) Uani 1 1 d . . . . .
C2 C 0.4824(3) 0.1663(3) 0.43676(9) 0.0525(6) Uani 1 1 d . . . . .
H2 H 0.453998 0.053237 0.444798 0.063 Uiso 1 1 calc R U . . .
C9 C 0.7235(3) 0.5437(4) 0.48496(10) 0.0647(7) Uani 1 1 d . . . . .
H9 H 0.769860 0.501516 0.516250 0.078 Uiso 1 1 calc R U . . .
C1 C 0.4285(3) 0.2387(3) 0.39176(8) 0.0477(6) Uani 1 1 d . . . . .
C6 C 0.5851(3) 0.6696(4) 0.39241(11) 0.0667(8) Uani 1 1 d . . . . .
H6 H 0.537714 0.712997 0.361432 0.080 Uiso 1 1 calc R U . . .
C7 C 0.6844(4) 0.7700(4) 0.42228(14) 0.0807(9) Uani 1 1 d . . . . .
H7 H 0.704381 0.882726 0.411204 0.097 Uiso 1 1 calc R U . . .
C8 C 0.7570(4) 0.7097(4) 0.46890(14) 0.0793(9) Uani 1 1 d . . . . .
C17 C -0.0937(3) 0.1537(5) 0.17541(12) 0.0778(9) Uani 1 1 d . . . . .
H17A H -0.148162 0.235894 0.193881 0.093 Uiso 1 1 calc R U . . .
H17B H -0.120149 0.034748 0.184053 0.093 Uiso 1 1 calc R U . . .
C10 C 0.8687(5) 0.8241(6) 0.50159(19) 0.1212(16) Uani 1 1 d . . . . .
H10A H 0.954446 0.835674 0.484762 0.182 Uiso 1 1 calc R U . . .
H10B H 0.894308 0.770322 0.534720 0.182 Uiso 1 1 calc R U . . .
H10C H 0.827751 0.938567 0.505880 0.182 Uiso 1 1 calc R U . . .
C13 C 0.7664(3) 0.1352(6) 0.31921(13) 0.0965(13) Uani 1 1 d . . . . .
H13A H 0.804837 0.016172 0.319701 0.116 Uiso 1 1 calc R U . . .
H13B H 0.782997 0.189426 0.286950 0.116 Uiso 1 1 calc R U . . .
C18 C -0.1259(4) 0.1831(7) 0.11938(13) 0.1067(13) Uani 1 1 d . . . . .
H18A H -0.095714 0.299579 0.111241 0.160 Uiso 1 1 calc R U . . .
H18B H -0.228915 0.170638 0.108871 0.160 Uiso 1 1 calc R U . . .
H18C H -0.074191 0.098039 0.101564 0.160 Uiso 1 1 calc R U . . .
C14 C 0.8413(4) 0.2307(7) 0.36020(17) 0.1137(15) Uani 1 1 d . . . . .
H14A H 0.816168 0.353116 0.356395 0.171 Uiso 1 1 calc R U . . .
H14B H 0.944498 0.216738 0.360183 0.171 Uiso 1 1 calc R U . . .
H14C H 0.814479 0.187648 0.392135 0.171 Uiso 1 1 calc R U . . .

loop_
_atom_site_aniso_label
_atom_site_aniso_U_11
_atom_site_aniso_U_22
_atom_site_aniso_U_33
_atom_site_aniso_U_23
_atom_site_aniso_U_13
_atom_site_aniso_U_12
S1 0.0510(4) 0.0907(6) 0.0417(4) -0.0025(3) 0.0045(3) -0.0194(3)
O1 0.0615(11) 0.0548(10) 0.0411(9) 0.0055(7) 0.0050(8) 0.0015(8)
O3 0.0395(10) 0.1175(16) 0.0504(10) 0.0034(9) 0.0041(8) 0.0088(9)
O5 0.0505(10) 0.0977(14) 0.0499(10) 0.0014(9) -0.0068(8) -0.0014(9)
O6 0.0472(11) 0.142(2) 0.0575(12) 0.0142(12) 0.0043(9) -0.0104(11)
O2 0.1123(18) 0.0725(13) 0.0544(11) 0.0187(10) -0.0249(11) -0.0272(12)
O4 0.0638(13) 0.149(2) 0.0935(16) 0.0521(16) 0.0105(12) -0.0196(14)
C11 0.0459(13) 0.0569(14) 0.0420(12) -0.0020(10) 0.0055(10) 0.0001(10)
C5 0.0582(14) 0.0458(12) 0.0478(13) 0.0015(10) 0.0176(11) 0.0001(10)
C4 0.0566(14) 0.0484(12) 0.0445(12) 0.0002(10) 0.0114(10) -0.0087(11)
C15 0.0485(14) 0.0738(16) 0.0417(12) 0.0002(11) 0.0061(10) -0.0004(12)
C12 0.0472(14) 0.0740(17) 0.0521(14) 0.0005(13) 0.0069(11) -0.0081(12)
C16 0.0448(14) 0.0758(17) 0.0458(13) -0.0033(12) -0.0016(11) 0.0021(11)
C3 0.0687(16) 0.0537(14) 0.0432(13) 0.0070(11) -0.0004(11) -0.0086(12)
C2 0.0631(16) 0.0482(13) 0.0454(13) 0.0005(10) 0.0046(11) -0.0127(11)
C9 0.0718(18) 0.0625(16) 0.0596(16) -0.0071(12) 0.0081(13) -0.0175(13)
C1 0.0490(13) 0.0544(14) 0.0404(12) -0.0003(10) 0.0083(10) -0.0025(10)
C6 0.086(2) 0.0554(15) 0.0635(17) 0.0122(12) 0.0259(15) 0.0011(14)
C7 0.100(2) 0.0535(16) 0.094(2) 0.0072(16) 0.034(2) -0.0178(16)
C8 0.085(2) 0.0605(17) 0.095(2) -0.0162(16) 0.0243(19) -0.0280(15)
C17 0.0504(16) 0.111(3) 0.0670(18) -0.0003(16) -0.0117(14) -0.0021(15)
C10 0.122(4) 0.094(3) 0.146(4) -0.026(3) 0.011(3) -0.057(3)
C13 0.0378(15) 0.178(4) 0.074(2) -0.016(2) 0.0073(14) 0.0096(18)
C18 0.074(2) 0.168(4) 0.069(2) -0.009(2) -0.0213(18) 0.008(2)
C14 0.060(2) 0.154(4) 0.131(3) -0.043(3) 0.026(2) -0.034(2)

loop_
_atom_type_symbol
_atom_type_description
_atom_type_scat_dispersion_real
_atom_type_scat_dispersion_imag
_atom_type_scat_source
C C 0.0033 0.0016 'International Tables Vol C Tables 4.2.6.8 and 6.1.1.4'
H H 0.0000 0.0000 'International Tables Vol C Tables 4.2.6.8 and 6.1.1.4'
O O 0.0106 0.0060 'International Tables Vol C Tables 4.2.6.8 and 6.1.1.4'
S S 0.1246 0.1234 'International Tables Vol C Tables 4.2.6.8 and 6.1.1.4'

loop_
_geom_angle_atom_site_label_1
_geom_angle_atom_site_label_2
_geom_angle_atom_site_label_3
_geom_angle
_geom_angle_site_symmetry_1
_geom_angle_site_symmetry_3
_geom_angle_publ_flag
C11 S1 C1 101.73(11) . . ?
C1 O1 C5 117.72(17) . . ?
C12 O3 C13 117.0(2) . . ?
C16 O5 C17 117.2(2) . . ?
C15 C11 C12 115.5(2) . . ?
C15 C11 S1 122.18(19) . . ?
C12 C11 S1 121.94(17) . . ?
O1 C5 C6 116.8(2) . . ?
O1 C5 C4 122.1(2) . . ?
C6 C5 C4 121.1(2) . . ?
C9 C4 C5 118.4(2) . . ?
C9 C4 C3 121.8(2) . . ?
C5 C4 C3 119.8(2) . . ?
C11 C15 C16 125.6(2) . . ?
O4 C12 O3 124.7(3) . . ?
O4 C12 C11 121.7(2) . . ?
O3 C12 C11 113.6(2) . . ?
O6 C16 O5 125.0(2) . . ?
O6 C16 C15 125.4(2) . . ?
O5 C16 C15 109.6(2) . . ?
O2 C3 C2 123.0(2) . . ?
O2 C3 C4 122.2(2) . . ?
C2 C3 C4 114.7(2) . . ?
C1 C2 C3 120.6(2) . . ?
C8 C9 C4 121.6(3) . . ?
C2 C1 O1 125.0(2) . . ?
C2 C1 S1 122.30(19) . . ?
O1 C1 S1 112.53(16) . . ?
C7 C6 C5 118.8(3) . . ?
C6 C7 C8 122.2(3) . . ?
C9 C8 C7 117.8(3) . . ?
C9 C8 C10 120.9(3) . . ?
C7 C8 C10 121.3(3) . . ?
O5 C17 C18 106.7(3) . . ?
C14 C13 O3 112.0(3) . . ?

loop_
_geom_bond_atom_site_label_1
_geom_bond_atom_site_label_2
_geom_bond_distance
_geom_bond_site_symmetry_2
_geom_bond_publ_flag
S1 C11 1.758(2) . ?
S1 C1 1.759(2) . ?
O1 C1 1.350(3) . ?
O1 C5 1.377(3) . ?
O3 C12 1.308(3) . ?
O3 C13 1.460(3) . ?
O5 C16 1.327(3) . ?
O5 C17 1.451(3) . ?
O6 C16 1.192(3) . ?
O2 C3 1.223(3) . ?
O4 C12 1.191(3) . ?
C11 C15 1.326(3) . ?
C11 C12 1.506(3) . ?
C5 C6 1.380(3) . ?
C5 C4 1.385(3) . ?
C4 C9 1.384(3) . ?
C4 C3 1.468(3) . ?
C15 C16 1.480(4) . ?
C3 C2 1.443(3) . ?
C2 C1 1.336(3) . ?
C9 C8 1.377(4) . ?
C6 C7 1.358(5) . ?
C7 C8 1.391(5) . ?
C8 C10 1.523(5) . ?
C17 C18 1.475(4) . ?
C13 C14 1.400(5) . ?
